data_1533164
loop_
_publ_author_name
'Filaretov, A.A.'
'Danilov, V.P.'
'Olenev, A.V.'
'Gurkin, A.A.'
'Zhizhin, M.G.'
'Komissarova, L.N.'
'Lazoryak, B.I.'
'Bobylev, A.P.'

_publ_section_title
;
 Hydrothermal synthesis, structures and properties of indium hydrogen
 phosphates M(I) In (H P O4)2 (M(I) = K, Rb and N H4)
;
_journal_name_full 'Zhurnal Neorganicheskoi Khimii'
_journal_page_first 1930
_journal_page_last 1946
_journal_volume 47
_journal_year 2002
_chemical_formula_sum 'H2 In K O8 P2'
_chemical_name_systematic 'K In (H P O4)2'
_space_group_IT_number 14
_symmetry_space_group_name_Hall '-P 2ybc'
_symmetry_space_group_name_H-M 'P 1 21/c 1'
_cell_angle_alpha 90
_cell_angle_beta 115.72
_cell_angle_gamma 90
_cell_formula_units_Z 4
_cell_length_a 9.6232
_cell_length_b 8.2573
_cell_length_c 9.4571
_cell_volume 677.025
_citation_journal_id_ASTM ZNOKAQ
_cod_data_source_file Filaretov_ZNOKAQ_2002_1165.cif
_cod_data_source_block H2In1K1O8P2
_cod_original_cell_volume 677.0247
_cod_original_formula_sum 'H2 In1 K1 O8 P2'
_cod_database_code 1533164

loop_
_symmetry_equiv_pos_as_xyz
x,y,z
-x,y+1/2,-z+1/2
-x,-y,-z
x,-y-1/2,z-1/2

loop_
_atom_site_label
_atom_site_type_symbol
_atom_site_fract_x
_atom_site_fract_y
_atom_site_fract_z
_atom_site_occupancy
_atom_site_U_iso_or_equiv
O2 O-2 0.3585 0.0828 0.1214 1 0.0
O7 O-2 0.8952 0.1506 0.893 1 0.0
In1 In+3 0.74966 0.12461 0.01206 1 0.0
P1 P+5 0.5062 0.1815 0.1807 1 0.0
O3 O-2 0.557 0.2307 0.3521 1 0.0
K1 K+1 0.8298 0.8778 0.413 1 0.0
O4 O-2 0.4728 0.3406 0.0824 1 0.0
O8 O-2 0.8206 -0.0981 0.7215 1 0.0
O1 O-2 0.6361 0.0894 0.1682 1 0.0
O5 O-2 0.8583 0.1632 0.612 1 0.0
O6 O-2 0.0887 0.0176 0.8189 1 0.0
P2 P+5 0.917 0.0612 0.7627 1 0.0
